data_4341528
loop_
_publ_author_name
'Liu, Bo'
'Pan, Shanfei'
'Liu, Bin'
'Chen, Wanzhi'

_publ_section_title
;
 Di-, tri-, and tetranuclear copper(i) complexes of phenanthroline-linked
 dicarbene ligands.
;
_journal_issue 19
_journal_name_full 'Inorganic chemistry'
_journal_page_first 10485
_journal_page_last 10497
_journal_paper_doi 10.1021/ic501544d
_journal_volume 53
_journal_year 2014
_chemical_formula_sum 'C80 H60 Cu2 F12 N12 O2 P2'
_chemical_formula_weight 1638.42
_chemical_name_systematic
; 
 ? 
;
_space_group_IT_number 14
_symmetry_cell_setting monoclinic
_symmetry_space_group_name_Hall '-P 2yn'
_symmetry_space_group_name_H-M 'P 1 21/n 1'
_atom_sites_solution_hydrogens geom
_atom_sites_solution_primary direct
_atom_sites_solution_secondary difmap
_audit_creation_method SHELXL-97
_cell_angle_alpha 90.00
_cell_angle_beta 108.215(7)
_cell_angle_gamma 90.00
_cell_formula_units_Z 4
_cell_length_a 20.4590(12)
_cell_length_b 15.9971(8)
_cell_length_c 26.4640(18)
_cell_measurement_reflns_used 6325
_cell_measurement_temperature 293(2)
_cell_measurement_theta_max 1.00000
_cell_measurement_theta_min 0.92226
_cell_volume 8227.2(9)
_computing_cell_refinement 'Bruker FRAMBO'
_computing_data_collection 'Bruker FRAMBO'
_computing_data_reduction 'Bruker SAINT'
_computing_molecular_graphics 'Bruker SHELXTL'
_computing_publication_material 'Bruker SHELXTL'
_computing_structure_refinement 'SHELXL-97 (Sheldrick, 1997)'
_computing_structure_solution 'SHELXS-97 (Sheldrick, 1990)'
_diffrn_ambient_temperature 293(2)
_diffrn_measured_fraction_theta_full 0.996
_diffrn_measured_fraction_theta_max 0.996
_diffrn_measurement_device_type 'multiwire proportional'
_diffrn_measurement_method 'phi and omega scans'
_diffrn_radiation_monochromator graphite
_diffrn_radiation_source 'fine-focus sealed tube'
_diffrn_radiation_type MoK\a
_diffrn_radiation_wavelength 0.71073
_diffrn_reflns_av_R_equivalents 0.0438
_diffrn_reflns_av_sigmaI/netI 0.0655
_diffrn_reflns_limit_h_max 24
_diffrn_reflns_limit_h_min -24
_diffrn_reflns_limit_k_max 19
_diffrn_reflns_limit_k_min -15
_diffrn_reflns_limit_l_max 25
_diffrn_reflns_limit_l_min -31
_diffrn_reflns_number 32760
_diffrn_reflns_theta_full 25.01
_diffrn_reflns_theta_max 25.01
_diffrn_reflns_theta_min 3.24
_exptl_absorpt_coefficient_mu 0.635
_exptl_absorpt_correction_T_max 0.8227
_exptl_absorpt_correction_T_min 0.7632
_exptl_absorpt_correction_type multi-scan
_exptl_absorpt_process_details sadabs
_exptl_crystal_colour orange
_exptl_crystal_density_diffrn 1.323
_exptl_crystal_density_method 'not measured'
_exptl_crystal_description block
_exptl_crystal_F_000 3344
_exptl_crystal_size_max 0.45
_exptl_crystal_size_mid 0.35
_exptl_crystal_size_min 0.32
_platon_squeeze_details ' '
_refine_diff_density_max 0.391
_refine_diff_density_min -0.328
_refine_diff_density_rms 0.060
_refine_ls_extinction_method none
_refine_ls_goodness_of_fit_ref 1.026
_refine_ls_hydrogen_treatment mixed
_refine_ls_matrix_type full
_refine_ls_number_parameters 999
_refine_ls_number_reflns 14430
_refine_ls_number_restraints 61
_refine_ls_restrained_S_all 1.039
_refine_ls_R_factor_all 0.1009
_refine_ls_R_factor_gt 0.0586
_refine_ls_shift/su_max 0.001
_refine_ls_shift/su_mean 0.000
_refine_ls_structure_factor_coef Fsqd
_refine_ls_weighting_details 'calc w=1/[\s^2^(Fo^2^)+(0.0200P)^2^+10.0000P] where P=(Fo^2^+2Fc^2^)/3'
_refine_ls_weighting_scheme calc
_refine_ls_wR_factor_gt 0.1106
_refine_ls_wR_factor_ref 0.1230
_reflns_number_gt 8849
_reflns_number_total 14430
_reflns_threshold_expression >2sigma(I)
_cod_data_source_file ic501544d_si_002.cif
_cod_data_source_block 8'
_cod_depositor_comments
;
The following automatic conversions were performed:

'_symmetry_cell_setting' value 'Monoclinic' changed to 'monoclinic'
according to
/usr/data/users/saulius/crontab/automatic-downloads/current/ACS/lib/dictionaries/cif_core.dic
dictionary named 'cif_core.dic' version 2.4.2 from 2011-04-26.

Automatic conversion script
Id: cif_fix_values 2827 2014-09-09 07:05:25Z andrius 
;
_cod_original_cell_volume 8227.2(8)
_cod_original_sg_symbol_H-M 'P2(1)/n  '
_cod_database_code 4341528

loop_
_symmetry_equiv_pos_as_xyz
'x, y, z'
'-x+1/2, y+1/2, -z+1/2'
'-x, -y, -z'
'x-1/2, -y-1/2, z-1/2'

loop_
_atom_site_label
_atom_site_type_symbol
_atom_site_fract_x
_atom_site_fract_y
_atom_site_fract_z
_atom_site_U_iso_or_equiv
_atom_site_adp_type
_atom_site_occupancy
_atom_site_symmetry_multiplicity
_atom_site_calc_flag
_atom_site_refinement_flags
Cu1 Cu 0.81300(2) 0.81005(3) 0.07722(2) 0.05122(15) Uani 1 1 d .
Cu2 Cu 0.70510(3) 0.87339(3) 0.00322(2) 0.05144(15) Uani 1 1 d .
C1 C 0.5532(2) 0.7342(3) 0.07135(18) 0.0627(12) Uani 1 1 d .
H1 H 0.6009 0.7313 0.0798 0.075 Uiso 1 1 calc R
C2 C 0.5229(3) 0.7139(3) 0.10939(19) 0.0747(14) Uani 1 1 d .
H2 H 0.5503 0.6979 0.1431 0.090 Uiso 1 1 calc R
C3 C 0.4535(3) 0.7170(3) 0.0983(2) 0.0754(14) Uani 1 1 d .
H3 H 0.4333 0.7041 0.1243 0.090 Uiso 1 1 calc R
C4 C 0.4138(3) 0.7394(3) 0.0485(3) 0.0826(16) Uani 1 1 d .
H4 H 0.3662 0.7408 0.0404 0.099 Uiso 1 1 calc R
C5 C 0.4441(2) 0.7604(3) 0.0096(2) 0.0703(13) Uani 1 1 d .
H5 H 0.4165 0.7756 -0.0243 0.084 Uiso 1 1 calc R
C6 C 0.5146(2) 0.7586(2) 0.02111(17) 0.0501(10) Uani 1 1 d .
C7 C 0.5467(2) 0.7870(3) -0.02024(17) 0.0584(11) Uani 1 1 d .
H7A H 0.5118 0.7865 -0.0549 0.070 Uiso 1 1 calc R
H7B H 0.5625 0.8442 -0.0126 0.070 Uiso 1 1 calc R
C8 C 0.6693(2) 0.7647(2) -0.01468(14) 0.0459(10) Uani 1 1 d .
C9 C 0.5990(2) 0.6511(2) -0.03766(16) 0.0508(10) Uani 1 1 d .
C10 C 0.5439(2) 0.5969(3) -0.04970(19) 0.0678(13) Uani 1 1 d .
H10 H 0.5005 0.6139 -0.0495 0.081 Uiso 1 1 calc R
C11 C 0.5565(3) 0.5157(3) -0.0621(2) 0.0803(15) Uani 1 1 d .
H11 H 0.5207 0.4771 -0.0707 0.096 Uiso 1 1 calc R
C12 C 0.6215(3) 0.4907(3) -0.0622(2) 0.0785(15) Uani 1 1 d .
H12 H 0.6282 0.4356 -0.0706 0.094 Uiso 1 1 calc R
C13 C 0.6760(2) 0.5448(3) -0.05014(18) 0.0647(12) Uani 1 1 d .
H13 H 0.7195 0.5275 -0.0499 0.078 Uiso 1 1 calc R
C14 C 0.6637(2) 0.6264(2) -0.03839(16) 0.0511(10) Uani 1 1 d .
C15 C 0.7727(2) 0.7064(2) -0.02854(16) 0.0504(10) Uani 1 1 d .
C16 C 0.7892(2) 0.6669(3) -0.07030(18) 0.0623(12) Uani 1 1 d .
H16 H 0.7581 0.6308 -0.0932 0.075 Uiso 1 1 calc R
C17 C 0.8518(3) 0.6824(3) -0.07679(19) 0.0718(13) Uani 1 1 d .
H17 H 0.8640 0.6551 -0.1035 0.086 Uiso 1 1 calc R
C18 C 0.8979(2) 0.7395(3) -0.04322(18) 0.0624(12) Uani 1 1 d .
C19 C 0.9624(2) 0.7615(3) -0.0493(2) 0.0769(15) Uani 1 1 d .
H19 H 0.9771 0.7359 -0.0754 0.092 Uiso 1 1 calc R
C20 C 1.0021(2) 0.8196(3) -0.0173(2) 0.0753(14) Uani 1 1 d .
H20 H 1.0440 0.8338 -0.0218 0.090 Uiso 1 1 calc R
C21 C 0.9820(2) 0.8601(3) 0.02362(18) 0.0601(12) Uani 1 1 d .
C22 C 1.0198(2) 0.9231(3) 0.05738(19) 0.0710(14) Uani 1 1 d .
H22 H 1.0608 0.9416 0.0531 0.085 Uiso 1 1 calc R
C23 C 0.9978(2) 0.9571(3) 0.09561(18) 0.0648(13) Uani 1 1 d .
H23 H 1.0234 0.9989 0.1173 0.078 Uiso 1 1 calc R
C24 C 0.9355(2) 0.9290(3) 0.10287(16) 0.0524(11) Uani 1 1 d .
C25 C 0.92022(19) 0.8363(3) 0.03214(16) 0.0495(10) Uani 1 1 d .
C26 C 0.8769(2) 0.7758(3) -0.00266(16) 0.0518(10) Uani 1 1 d .
C27 C 0.94027(19) 1.0280(3) 0.17502(18) 0.0517(10) Uani 1 1 d .
C28 C 0.9418(2) 1.1060(3) 0.1522(2) 0.0697(13) Uani 1 1 d .
H28 H 0.9239 1.1126 0.1156 0.084 Uiso 1 1 calc R
C29 C 0.9701(3) 1.1741(3) 0.1842(3) 0.0855(18) Uani 1 1 d .
H29 H 0.9720 1.2260 0.1689 0.103 Uiso 1 1 calc R
C30 C 0.9954(3) 1.1645(4) 0.2386(3) 0.0884(18) Uani 1 1 d .
H30 H 1.0148 1.2099 0.2600 0.106 Uiso 1 1 calc R
C31 C 0.9921(2) 1.0897(3) 0.2607(2) 0.0725(14) Uani 1 1 d .
H31 H 1.0083 1.0847 0.2976 0.087 Uiso 1 1 calc R
C32 C 0.96523(19) 1.0198(3) 0.23041(18) 0.0537(11) Uani 1 1 d .
C33 C 0.9049(3) 0.9006(3) 0.2497(2) 0.0724(14) Uani 1 1 d .
H33 H 0.9070 0.8519 0.2693 0.087 Uiso 1 1 calc R
C34 C 1.0299(2) 0.9074(3) 0.28978(19) 0.0752(14) Uani 1 1 d .
H34A H 1.0211 0.8581 0.3079 0.090 Uiso 1 1 calc R
H34B H 1.0526 0.9483 0.3166 0.090 Uiso 1 1 calc R
C35 C 1.0768(3) 0.8846(3) 0.2579(2) 0.0813(15) Uani 1 1 d U
C36 C 1.0567(3) 0.8287(4) 0.2171(3) 0.1019(18) Uani 1 1 d U
H36 H 1.0132 0.8047 0.2082 0.122 Uiso 1 1 calc R
C37 C 1.1024(5) 0.8069(5) 0.1878(3) 0.144(3) Uani 1 1 d U
H37 H 1.0896 0.7682 0.1603 0.173 Uiso 1 1 calc R
C38 C 1.1641(5) 0.8441(6) 0.2014(5) 0.155(3) Uani 1 1 d U
H38 H 1.1929 0.8330 0.1811 0.186 Uiso 1 1 calc R
C39 C 1.1873(5) 0.8983(5) 0.2441(4) 0.159(3) Uani 1 1 d U
H39 H 1.2318 0.9196 0.2538 0.190 Uiso 1 1 calc R
C40 C 1.1420(3) 0.9201(4) 0.2722(3) 0.125(2) Uani 1 1 d U
H40 H 1.1556 0.9580 0.3002 0.150 Uiso 1 1 calc R
C41 C 0.7570(3) 0.5153(3) 0.1838(2) 0.0775(15) Uani 1 1 d .
H41 H 0.7930 0.5172 0.2156 0.093 Uiso 1 1 calc R
C42 C 0.7151(3) 0.4462(4) 0.1720(2) 0.0933(18) Uani 1 1 d .
H42 H 0.7223 0.4023 0.1961 0.112 Uiso 1 1 calc R
C43 C 0.6630(3) 0.4418(4) 0.1250(3) 0.1018(19) Uani 1 1 d .
H43 H 0.6347 0.3949 0.1170 0.122 Uiso 1 1 calc R
C44 C 0.6526(3) 0.5067(4) 0.0899(2) 0.105(2) Uani 1 1 d .
H44 H 0.6171 0.5037 0.0578 0.126 Uiso 1 1 calc R
C45 C 0.6939(3) 0.5765(3) 0.1011(2) 0.0802(15) Uani 1 1 d .
H45 H 0.6864 0.6200 0.0766 0.096 Uiso 1 1 calc R
C46 C 0.7464(2) 0.5822(3) 0.14879(18) 0.0607(12) Uani 1 1 d .
C47 C 0.7927(2) 0.6578(3) 0.16132(18) 0.0615(12) Uani 1 1 d .
H47A H 0.8239 0.6526 0.1973 0.074 Uiso 1 1 calc R
H47B H 0.8202 0.6588 0.1374 0.074 Uiso 1 1 calc R
C48 C 0.76180(19) 0.8007(3) 0.12507(15) 0.0472(10) Uani 1 1 d .
C49 C 0.71421(19) 0.7587(3) 0.18803(15) 0.0519(11) Uani 1 1 d .
C50 C 0.6959(2) 0.7135(3) 0.22646(17) 0.0676(13) Uani 1 1 d .
H50 H 0.7115 0.6594 0.2360 0.081 Uiso 1 1 calc R
C51 C 0.6530(3) 0.7547(4) 0.24957(19) 0.0798(16) Uani 1 1 d .
H51 H 0.6400 0.7274 0.2760 0.096 Uiso 1 1 calc R
C52 C 0.6289(2) 0.8337(4) 0.2353(2) 0.0795(16) Uani 1 1 d .
H52 H 0.5992 0.8578 0.2516 0.095 Uiso 1 1 calc R
C53 C 0.6475(2) 0.8786(3) 0.19726(18) 0.0654(13) Uani 1 1 d .
H53 H 0.6309 0.9323 0.1874 0.079 Uiso 1 1 calc R
C54 C 0.69229(19) 0.8392(3) 0.17456(16) 0.0521(11) Uani 1 1 d .
C55 C 0.72566(19) 0.9467(3) 0.11708(16) 0.0472(10) Uani 1 1 d .
C56 C 0.7318(2) 1.0148(3) 0.15185(16) 0.0538(11) Uani 1 1 d .
H56 H 0.7279 1.0069 0.1856 0.065 Uiso 1 1 calc R
C57 C 0.7434(2) 1.0919(3) 0.13566(18) 0.0597(12) Uani 1 1 d .
H57 H 0.7457 1.1375 0.1579 0.072 Uiso 1 1 calc R
C58 C 0.7520(2) 1.1035(2) 0.08574(17) 0.0516(10) Uani 1 1 d .
C59 C 0.7696(2) 1.1811(3) 0.06714(19) 0.0669(13) Uani 1 1 d .
H59 H 0.7729 1.2289 0.0879 0.080 Uiso 1 1 calc R
C60 C 0.7815(2) 1.1866(3) 0.01984(19) 0.0674(13) Uani 1 1 d .
H60 H 0.7947 1.2376 0.0092 0.081 Uiso 1 1 calc R
C61 C 0.7744(2) 1.1154(2) -0.01420(18) 0.0558(11) Uani 1 1 d .
C62 C 0.7856(2) 1.1165(3) -0.06420(19) 0.0668(13) Uani 1 1 d .
H62 H 0.7987 1.1660 -0.0768 0.080 Uiso 1 1 calc R
C63 C 0.7776(2) 1.0468(3) -0.09383(18) 0.0645(12) Uani 1 1 d .
H63 H 0.7858 1.0483 -0.1265 0.077 Uiso 1 1 calc R
C64 C 0.7567(2) 0.9709(3) -0.07572(16) 0.0524(10) Uani 1 1 d .
C65 C 0.75398(19) 1.0392(2) 0.00162(16) 0.0478(10) Uani 1 1 d .
C66 C 0.74419(19) 1.0326(2) 0.05323(15) 0.0457(10) Uani 1 1 d .
C67 C 0.7659(2) 0.8871(2) -0.15057(16) 0.0497(10) Uani 1 1 d .
C68 C 0.8347(2) 0.8965(3) -0.14632(19) 0.0656(12) Uani 1 1 d .
H68 H 0.8667 0.9088 -0.1135 0.079 Uiso 1 1 calc R
C69 C 0.8559(2) 0.8877(3) -0.1910(2) 0.0746(14) Uani 1 1 d .
H69 H 0.9018 0.8959 -0.1884 0.090 Uiso 1 1 calc R
C70 C 0.8092(3) 0.8671(3) -0.2386(2) 0.0742(14) Uani 1 1 d .
H70 H 0.8231 0.8617 -0.2687 0.089 Uiso 1 1 calc R
C71 C 0.7414(2) 0.8541(3) -0.24215(18) 0.0657(12) Uani 1 1 d .
H71 H 0.7102 0.8384 -0.2746 0.079 Uiso 1 1 calc R
C72 C 0.7190(2) 0.8641(2) -0.19822(17) 0.0493(10) Uani 1 1 d .
C73 C 0.6257(2) 0.7992(3) -0.1743(2) 0.0613(12) Uani 1 1 d .
H73 H 0.5784 0.7931 -0.1818 0.074 Uiso 1 1 calc R
C74 C 0.5978(2) 0.9024(3) -0.2459(2) 0.0721(14) Uani 1 1 d .
H74A H 0.5515 0.8854 -0.2480 0.087 Uiso 1 1 calc R
H74B H 0.6041 0.8908 -0.2801 0.087 Uiso 1 1 calc R
C75 C 0.6056(3) 0.9947(3) -0.2351(3) 0.0834(15) Uani 1 1 d U
C76 C 0.6216(3) 1.0493(4) -0.2685(3) 0.123(2) Uani 1 1 d U
H76 H 0.6269 1.0300 -0.3001 0.148 Uiso 1 1 calc R
C77 C 0.6301(4) 1.1344(5) -0.2561(4) 0.145(3) Uani 1 1 d U
H77 H 0.6378 1.1718 -0.2806 0.174 Uiso 1 1 calc R
C78 C 0.6273(4) 1.1628(5) -0.2086(4) 0.140(3) Uani 1 1 d U
H78 H 0.6358 1.2188 -0.1996 0.168 Uiso 1 1 calc R
C79 C 0.6125(4) 1.1106(4) -0.1752(4) 0.141(2) Uani 1 1 d U
H79 H 0.6093 1.1302 -0.1430 0.169 Uiso 1 1 calc R
C80 C 0.6018(3) 1.0266(4) -0.1878(3) 0.1169(19) Uani 1 1 d U
H80 H 0.5917 0.9907 -0.1637 0.140 Uiso 1 1 calc R
F1 F 0.1397(2) 0.6809(2) 0.05603(16) 0.1392(14) Uani 1 1 d .
F2 F 0.2411(2) 0.6335(3) 0.05780(16) 0.1497(15) Uani 1 1 d .
F3 F 0.2455(3) 0.5564(3) 0.12840(17) 0.1732(19) Uani 1 1 d .
F4 F 0.1443(2) 0.6030(3) 0.12758(17) 0.1589(16) Uani 1 1 d .
F5 F 0.1604(3) 0.5427(2) 0.05631(17) 0.1651(17) Uani 1 1 d .
F6 F 0.2272(2) 0.6925(2) 0.13043(16) 0.1464(15) Uani 1 1 d .
F7 F 0.3806(2) 0.9082(2) 0.79896(14) 0.1574(18) Uani 1 1 d .
F8 F 0.43866(15) 0.8076(2) 0.77298(11) 0.0946(9) Uani 1 1 d .
F9 F 0.45794(18) 0.7461(2) 0.85112(13) 0.1169(12) Uani 1 1 d .
F10 F 0.40305(16) 0.8504(2) 0.87821(12) 0.1181(12) Uani 1 1 d .
F11 F 0.35178(16) 0.7784(3) 0.80319(15) 0.1422(15) Uani 1 1 d .
F12 F 0.49030(18) 0.8757(2) 0.84897(16) 0.1374(14) Uani 1 1 d .
N1 N 0.60489(16) 0.7351(2) -0.02258(12) 0.0463(8) Uani 1 1 d .
N2 N 0.70583(16) 0.69726(19) -0.02363(12) 0.0476(8) Uani 1 1 d .
N3 N 0.81527(16) 0.7575(2) 0.00580(13) 0.0473(8) Uani 1 1 d .
N4 N 0.89798(15) 0.8693(2) 0.07138(12) 0.0487(8) Uani 1 1 d .
N5 N 0.9133(2) 0.9582(3) 0.14258(15) 0.0613(11) Uani 1 1 d .
N6 N 0.96414(17) 0.9419(2) 0.25613(13) 0.0577(9) Uani 1 1 d .
N7 N 0.75572(16) 0.7369(2) 0.15668(13) 0.0494(8) Uani 1 1 d .
N8 N 0.72092(15) 0.8639(2) 0.13479(12) 0.0460(8) Uani 1 1 d .
N9 N 0.72945(15) 0.95474(19) 0.06825(12) 0.0437(8) Uani 1 1 d .
N10 N 0.74439(16) 0.96836(19) -0.02819(13) 0.0482(8) Uani 1 1 d .
N11 N 0.7448(2) 0.9011(3) -0.10491(16) 0.0617(12) Uani 1 1 d .
N12 N 0.64751(17) 0.8534(2) -0.20463(14) 0.0539(9) Uani 1 1 d .
O1 O 0.84898(17) 0.9217(2) 0.22039(14) 0.0832(10) Uani 1 1 d .
O2 O 0.66252(17) 0.75767(19) -0.13791(13) 0.0704(9) Uani 1 1 d .
P1 P 0.19142(11) 0.61790(10) 0.09235(7) 0.1043(6) Uani 1 1 d .
P2 P 0.41986(7) 0.82857(9) 0.82530(5) 0.0730(4) Uani 1 1 d .
H5' H 0.886(2) 0.936(3) 0.1487(19) 0.073(18) Uiso 1 1 d .
H11' H 0.724(2) 0.870(3) -0.1008(18) 0.052(16) Uiso 1 1 d .

loop_
_atom_site_aniso_label
_atom_site_aniso_U_11
_atom_site_aniso_U_22
_atom_site_aniso_U_33
_atom_site_aniso_U_23
_atom_site_aniso_U_13
_atom_site_aniso_U_12
Cu1 0.0528(3) 0.0617(3) 0.0457(3) 0.0006(3) 0.0248(2) -0.0049(3)
Cu2 0.0622(3) 0.0456(3) 0.0483(3) -0.0068(2) 0.0198(3) -0.0107(2)
C1 0.054(3) 0.075(3) 0.051(3) 0.001(2) 0.005(2) -0.006(2)
C2 0.085(4) 0.088(4) 0.050(3) 0.003(3) 0.018(3) -0.007(3)
C3 0.089(4) 0.071(3) 0.076(4) -0.001(3) 0.040(3) -0.007(3)
C4 0.054(3) 0.090(4) 0.106(5) -0.002(3) 0.028(3) -0.004(3)
C5 0.055(3) 0.077(3) 0.074(4) 0.004(3) 0.011(3) 0.003(3)
C6 0.051(2) 0.046(2) 0.052(3) -0.006(2) 0.013(2) -0.003(2)
C7 0.056(3) 0.061(3) 0.053(3) 0.005(2) 0.009(2) -0.001(2)
C8 0.059(3) 0.052(2) 0.028(2) -0.0021(18) 0.0149(19) -0.007(2)
C9 0.060(3) 0.046(2) 0.042(3) -0.0020(19) 0.009(2) -0.011(2)
C10 0.067(3) 0.062(3) 0.071(3) -0.006(3) 0.015(3) -0.016(3)
C11 0.093(4) 0.064(3) 0.080(4) -0.010(3) 0.022(3) -0.033(3)
C12 0.099(4) 0.051(3) 0.084(4) -0.014(3) 0.026(3) -0.013(3)
C13 0.074(3) 0.048(3) 0.071(3) -0.007(2) 0.022(3) -0.004(2)
C14 0.062(3) 0.046(2) 0.044(3) -0.005(2) 0.015(2) -0.009(2)
C15 0.059(3) 0.051(2) 0.044(3) -0.001(2) 0.020(2) 0.000(2)
C16 0.072(3) 0.062(3) 0.055(3) -0.013(2) 0.024(2) -0.003(2)
C17 0.083(3) 0.079(3) 0.065(3) -0.019(3) 0.039(3) 0.003(3)
C18 0.063(3) 0.072(3) 0.061(3) -0.004(3) 0.033(2) 0.004(2)
C19 0.072(3) 0.100(4) 0.073(4) -0.015(3) 0.044(3) 0.002(3)
C20 0.056(3) 0.110(4) 0.073(4) -0.003(3) 0.039(3) -0.002(3)
C21 0.049(2) 0.083(3) 0.054(3) 0.002(3) 0.025(2) -0.001(2)
C22 0.045(2) 0.105(4) 0.068(3) 0.001(3) 0.026(2) -0.016(3)
C23 0.051(3) 0.090(3) 0.056(3) -0.007(3) 0.021(2) -0.022(2)
C24 0.047(2) 0.073(3) 0.036(2) 0.002(2) 0.011(2) -0.008(2)
C25 0.047(2) 0.063(3) 0.043(2) 0.002(2) 0.020(2) -0.001(2)
C26 0.053(2) 0.058(3) 0.047(3) 0.004(2) 0.021(2) 0.004(2)
C27 0.040(2) 0.062(3) 0.052(3) -0.005(2) 0.013(2) -0.006(2)
C28 0.053(3) 0.081(4) 0.079(4) 0.015(3) 0.026(3) 0.006(3)
C29 0.066(3) 0.056(3) 0.150(6) 0.006(4) 0.055(4) 0.005(3)
C30 0.076(4) 0.069(4) 0.125(6) -0.036(4) 0.040(4) -0.005(3)
C31 0.070(3) 0.074(4) 0.074(4) -0.024(3) 0.022(3) -0.002(3)
C32 0.042(2) 0.060(3) 0.058(3) -0.011(2) 0.015(2) 0.000(2)
C33 0.072(3) 0.093(4) 0.055(3) 0.003(3) 0.023(3) -0.011(3)
C34 0.073(3) 0.092(4) 0.055(3) 0.007(3) 0.011(3) 0.006(3)
C35 0.085(3) 0.070(3) 0.100(4) 0.035(3) 0.045(3) 0.023(3)
C36 0.123(5) 0.102(4) 0.088(4) 0.020(4) 0.043(4) 0.042(4)
C37 0.218(9) 0.112(6) 0.132(7) 0.050(5) 0.098(7) 0.088(6)
C38 0.182(7) 0.117(7) 0.223(9) 0.079(6) 0.143(7) 0.058(6)
C39 0.142(5) 0.122(6) 0.247(8) 0.063(5) 0.111(6) 0.028(5)
C40 0.107(4) 0.093(4) 0.196(6) 0.047(4) 0.080(4) 0.023(4)
C41 0.081(3) 0.082(4) 0.059(3) 0.019(3) 0.007(3) -0.015(3)
C42 0.101(4) 0.086(4) 0.082(4) 0.025(3) 0.012(4) -0.022(3)
C43 0.092(4) 0.091(4) 0.109(5) 0.011(4) 0.011(4) -0.027(3)
C44 0.094(4) 0.106(5) 0.088(5) 0.004(4) -0.010(3) -0.023(4)
C45 0.080(3) 0.085(4) 0.063(4) 0.010(3) 0.004(3) -0.009(3)
C46 0.058(3) 0.073(3) 0.050(3) 0.011(2) 0.015(2) -0.003(2)
C47 0.052(2) 0.075(3) 0.057(3) 0.012(2) 0.017(2) -0.003(2)
C48 0.047(2) 0.058(3) 0.035(2) -0.008(2) 0.0117(19) -0.012(2)
C49 0.045(2) 0.077(3) 0.034(2) 0.001(2) 0.0122(19) -0.010(2)
C50 0.052(3) 0.102(4) 0.049(3) 0.012(3) 0.018(2) -0.015(3)
C51 0.068(3) 0.131(5) 0.047(3) 0.005(3) 0.028(3) -0.025(3)
C52 0.063(3) 0.129(5) 0.061(3) -0.016(3) 0.039(3) -0.015(3)
C53 0.054(3) 0.091(3) 0.058(3) -0.016(3) 0.026(2) -0.014(3)
C54 0.043(2) 0.076(3) 0.038(2) -0.006(2) 0.0148(19) -0.013(2)
C55 0.043(2) 0.058(3) 0.041(2) -0.008(2) 0.0145(19) -0.001(2)
C56 0.059(3) 0.068(3) 0.038(2) -0.012(2) 0.020(2) -0.002(2)
C57 0.065(3) 0.056(3) 0.058(3) -0.019(2) 0.019(2) 0.000(2)
C58 0.058(3) 0.048(3) 0.047(3) -0.014(2) 0.015(2) -0.003(2)
C59 0.083(3) 0.050(3) 0.064(3) -0.015(2) 0.018(3) -0.005(2)
C60 0.089(3) 0.047(3) 0.067(3) -0.006(2) 0.026(3) -0.011(2)
C61 0.070(3) 0.042(2) 0.057(3) -0.005(2) 0.022(2) -0.007(2)
C62 0.093(3) 0.051(3) 0.061(3) 0.005(2) 0.031(3) -0.013(3)
C63 0.091(3) 0.055(3) 0.055(3) -0.004(2) 0.034(3) -0.014(3)
C64 0.063(3) 0.052(3) 0.043(3) -0.004(2) 0.018(2) -0.014(2)
C65 0.048(2) 0.048(2) 0.045(3) -0.006(2) 0.0116(19) -0.0048(19)
C66 0.045(2) 0.049(2) 0.042(2) -0.005(2) 0.0122(19) -0.0011(19)
C67 0.062(3) 0.047(2) 0.044(3) -0.005(2) 0.022(2) -0.008(2)
C68 0.063(3) 0.069(3) 0.061(3) -0.006(2) 0.015(2) -0.006(2)
C69 0.058(3) 0.083(4) 0.089(4) -0.011(3) 0.031(3) -0.003(3)
C70 0.087(4) 0.075(3) 0.078(4) -0.022(3) 0.052(3) -0.007(3)
C71 0.081(3) 0.067(3) 0.054(3) -0.016(2) 0.027(3) -0.011(3)
C72 0.058(3) 0.044(2) 0.051(3) -0.008(2) 0.023(2) -0.003(2)
C73 0.065(3) 0.060(3) 0.063(3) -0.014(3) 0.025(3) -0.013(3)
C74 0.059(3) 0.084(4) 0.068(3) 0.001(3) 0.012(3) 0.000(3)
C75 0.082(3) 0.064(3) 0.114(4) 0.011(3) 0.045(3) 0.009(3)
C76 0.144(5) 0.088(4) 0.143(5) 0.019(4) 0.055(4) 0.003(4)
C77 0.165(5) 0.091(4) 0.184(6) 0.036(5) 0.062(5) -0.006(4)
C78 0.146(5) 0.073(4) 0.205(7) 0.005(5) 0.059(5) 0.010(4)
C79 0.164(5) 0.077(4) 0.191(6) -0.011(4) 0.071(5) 0.022(4)
C80 0.144(4) 0.069(3) 0.154(5) 0.000(4) 0.071(4) 0.013(3)
F1 0.156(3) 0.130(3) 0.132(3) 0.041(3) 0.046(3) 0.042(3)
F2 0.191(4) 0.160(4) 0.125(3) 0.032(3) 0.088(3) 0.037(3)
F3 0.259(5) 0.134(3) 0.116(3) 0.040(3) 0.043(3) 0.083(3)
F4 0.222(4) 0.158(4) 0.136(4) 0.010(3) 0.112(4) -0.010(3)
F5 0.264(5) 0.102(3) 0.133(4) -0.028(3) 0.068(4) -0.021(3)
F6 0.210(4) 0.111(3) 0.119(3) -0.014(3) 0.053(3) 0.006(3)
F7 0.236(5) 0.144(3) 0.091(3) 0.019(2) 0.050(3) 0.113(3)
F8 0.100(2) 0.118(2) 0.069(2) -0.0071(18) 0.0320(17) 0.0223(19)
F9 0.144(3) 0.106(2) 0.079(2) -0.0052(19) 0.005(2) 0.043(2)
F10 0.098(2) 0.186(3) 0.065(2) -0.020(2) 0.0184(17) 0.050(2)
F11 0.077(2) 0.217(4) 0.127(3) -0.044(3) 0.024(2) -0.029(2)
F12 0.110(3) 0.147(3) 0.156(4) -0.071(3) 0.043(2) -0.036(2)
N1 0.0461(19) 0.051(2) 0.041(2) 0.0014(16) 0.0116(15) -0.0041(17)
N2 0.055(2) 0.0466(19) 0.043(2) -0.0073(16) 0.0180(16) -0.0051(17)
N3 0.0504(19) 0.052(2) 0.043(2) -0.0037(16) 0.0191(16) -0.0046(17)
N4 0.0442(18) 0.066(2) 0.0372(19) -0.0016(17) 0.0150(16) -0.0093(17)
N5 0.055(2) 0.088(3) 0.045(2) -0.010(2) 0.022(2) -0.024(2)
N6 0.052(2) 0.074(3) 0.044(2) -0.0002(19) 0.0114(17) 0.003(2)
N7 0.0471(19) 0.062(2) 0.042(2) 0.0038(17) 0.0177(16) -0.0075(17)
N8 0.0485(18) 0.056(2) 0.0378(19) -0.0060(16) 0.0198(16) -0.0095(17)
N9 0.0474(18) 0.0477(19) 0.038(2) -0.0084(15) 0.0154(15) -0.0075(15)
N10 0.060(2) 0.0461(19) 0.040(2) -0.0059(16) 0.0177(17) -0.0092(16)
N11 0.086(3) 0.059(3) 0.046(2) -0.013(2) 0.030(2) -0.027(2)
N12 0.058(2) 0.054(2) 0.051(2) -0.0024(18) 0.0194(18) -0.0038(18)
O1 0.060(2) 0.125(3) 0.066(2) 0.016(2) 0.0202(18) -0.013(2)
O2 0.085(2) 0.062(2) 0.064(2) 0.0025(17) 0.0230(19) -0.0146(18)
P1 0.1802(18) 0.0689(10) 0.0770(11) 0.0123(9) 0.0593(12) 0.0285(11)
P2 0.0608(8) 0.0936(10) 0.0576(8) -0.0107(7) 0.0085(6) 0.0210(8)

loop_
_atom_type_symbol
_atom_type_description
_atom_type_scat_dispersion_real
_atom_type_scat_dispersion_imag
_atom_type_scat_source
C C 0.0033 0.0016 'International Tables Vol C Tables 4.2.6.8 and 6.1.1.4'
H H 0.0000 0.0000 'International Tables Vol C Tables 4.2.6.8 and 6.1.1.4'
N N 0.0061 0.0033 'International Tables Vol C Tables 4.2.6.8 and 6.1.1.4'
O O 0.0106 0.0060 'International Tables Vol C Tables 4.2.6.8 and 6.1.1.4'
F F 0.0171 0.0103 'International Tables Vol C Tables 4.2.6.8 and 6.1.1.4'
P P 0.1023 0.0942 'International Tables Vol C Tables 4.2.6.8 and 6.1.1.4'
Cu Cu 0.3201 1.2651 'International Tables Vol C Tables 4.2.6.8 and 6.1.1.4'

loop_
_geom_angle_atom_site_label_1
_geom_angle_atom_site_label_2
_geom_angle_atom_site_label_3
_geom_angle
C48 Cu1 N4 139.29(15)
C48 Cu1 N3 138.81(14)
N4 Cu1 N3 81.76(12)
C48 Cu1 Cu2 90.99(12)
N4 Cu1 Cu2 107.50(9)
N3 Cu1 Cu2 74.55(9)
C8 Cu2 N10 139.79(14)
C8 Cu2 N9 138.92(14)
N10 Cu2 N9 81.21(12)
C8 Cu2 Cu1 90.06(12)
N10 Cu2 Cu1 104.20(9)
N9 Cu2 Cu1 72.59(9)
C2 C1 C6 121.3(4)
C3 C2 C1 120.8(5)
C2 C3 C4 119.1(5)
C3 C4 C5 120.6(5)
C6 C5 C4 120.3(5)
C1 C6 C5 117.8(4)
C1 C6 C7 122.4(4)
C5 C6 C7 119.7(4)
N1 C7 C6 113.7(3)
N1 C8 N2 104.7(3)
N1 C8 Cu2 130.0(3)
N2 C8 Cu2 125.3(3)
C14 C9 C10 122.1(4)
C14 C9 N1 106.3(3)
C10 C9 N1 131.5(4)
C11 C10 C9 116.5(5)
C10 C11 C12 121.4(5)
C13 C12 C11 121.9(5)
C12 C13 C14 117.2(4)
C9 C14 C13 121.0(4)
C9 C14 N2 105.8(3)
C13 C14 N2 133.2(4)
N3 C15 C16 123.3(4)
N3 C15 N2 116.5(3)
C16 C15 N2 120.1(4)
C17 C16 C15 118.9(4)
C16 C17 C18 120.4(4)
C26 C18 C17 116.5(4)
C26 C18 C19 120.1(4)
C17 C18 C19 123.3(4)
C20 C19 C18 119.8(4)
C19 C20 C21 122.1(4)
C25 C21 C22 115.8(4)
C25 C21 C20 119.1(4)
C22 C21 C20 125.1(4)
C23 C22 C21 121.4(4)
C22 C23 C24 120.0(4)
N4 C24 N5 117.7(4)
N4 C24 C23 120.3(4)
N5 C24 C23 122.0(4)
N4 C25 C21 123.3(4)
N4 C25 C26 117.6(3)
C21 C25 C26 119.0(4)
N3 C26 C18 123.4(4)
N3 C26 C25 116.8(3)
C18 C26 C25 119.7(4)
C32 C27 C28 119.3(4)
C32 C27 N5 120.5(4)
C28 C27 N5 120.2(4)
C29 C28 C27 120.0(5)
C30 C29 C28 119.9(5)
C31 C30 C29 120.0(5)
C30 C31 C32 122.1(5)
C31 C32 C27 118.6(4)
C31 C32 N6 119.5(4)
C27 C32 N6 121.9(4)
O1 C33 N6 125.3(5)
N6 C34 C35 112.0(4)
C36 C35 C40 120.6(6)
C36 C35 C34 121.1(5)
C40 C35 C34 118.3(6)
C35 C36 C37 120.3(7)
C38 C37 C36 117.8(9)
C37 C38 C39 123.5(10)
C38 C39 C40 118.3(9)
C35 C40 C39 119.5(8)
C42 C41 C46 120.9(5)
C43 C42 C41 120.3(5)
C44 C43 C42 119.4(5)
C43 C44 C45 121.1(5)
C44 C45 C46 120.1(5)
C45 C46 C41 118.2(5)
C45 C46 C47 120.6(4)
C41 C46 C47 121.1(4)
N7 C47 C46 113.8(3)
N7 C48 N8 105.0(3)
N7 C48 Cu1 130.9(3)
N8 C48 Cu1 124.1(3)
C54 C49 C50 122.4(4)
C54 C49 N7 106.7(3)
C50 C49 N7 130.8(4)
C51 C50 C49 115.4(5)
C52 C51 C50 122.8(5)
C51 C52 C53 121.6(5)
C52 C53 C54 116.5(5)
C49 C54 C53 121.2(4)
C49 C54 N8 106.1(3)
C53 C54 N8 132.6(4)
N9 C55 C56 122.9(4)
N9 C55 N8 116.3(3)
C56 C55 N8 120.6(4)
C57 C56 C55 119.2(4)
C56 C57 C58 120.6(4)
C57 C58 C66 116.5(4)
C57 C58 C59 124.3(4)
C66 C58 C59 119.1(4)
C60 C59 C58 121.0(4)
C59 C60 C61 121.3(4)
C65 C61 C62 116.3(4)
C65 C61 C60 119.2(4)
C62 C61 C60 124.5(4)
C63 C62 C61 120.7(4)
C62 C63 C64 120.5(4)
N11 C64 N10 117.2(4)
N11 C64 C63 122.6(4)
N10 C64 C63 120.1(4)
N10 C65 C61 123.8(4)
N10 C65 C66 116.8(3)
C61 C65 C66 119.4(4)
N9 C66 C58 123.5(4)
N9 C66 C65 116.7(3)
C58 C66 C65 119.8(4)
C72 C67 C68 120.3(4)
C72 C67 N11 120.7(4)
C68 C67 N11 119.0(4)
C69 C68 C67 120.0(4)
C70 C69 C68 119.8(4)
C69 C70 C71 119.9(4)
C72 C71 C70 121.1(4)
C71 C72 C67 118.7(4)
C71 C72 N12 118.8(4)
C67 C72 N12 122.4(4)
O2 C73 N12 125.7(4)
N12 C74 C75 112.0(4)
C76 C75 C80 116.6(6)
C76 C75 C74 122.9(6)
C80 C75 C74 120.3(5)
C75 C76 C77 120.9(8)
C78 C77 C76 120.4(8)
C79 C78 C77 119.7(8)
C78 C79 C80 120.3(8)
C79 C80 C75 122.0(7)
C8 N1 C9 111.9(3)
C8 N1 C7 124.0(3)
C9 N1 C7 123.9(3)
C8 N2 C14 111.2(3)
C8 N2 C15 121.7(3)
C14 N2 C15 125.7(3)
C15 N3 C26 117.2(3)
C15 N3 Cu1 132.5(3)
C26 N3 Cu1 110.0(3)
C24 N4 C25 119.1(3)
C24 N4 Cu1 128.6(3)
C25 N4 Cu1 112.0(3)
C24 N5 C27 125.8(4)
C33 N6 C32 121.2(4)
C33 N6 C34 120.7(4)
C32 N6 C34 118.0(4)
C48 N7 C49 111.6(3)
C48 N7 C47 124.2(3)
C49 N7 C47 124.0(3)
C48 N8 C54 110.4(3)
C48 N8 C55 120.8(3)
C54 N8 C55 126.5(3)
C55 N9 C66 117.2(3)
C55 N9 Cu2 132.2(3)
C66 N9 Cu2 110.2(2)
C64 N10 C65 118.5(3)
C64 N10 Cu2 128.2(3)
C65 N10 Cu2 113.1(3)
C64 N11 C67 125.0(4)
C73 N12 C72 121.6(4)
C73 N12 C74 120.4(4)
C72 N12 C74 118.0(3)
F5 P1 F1 93.1(3)
F5 P1 F3 87.9(3)
F1 P1 F3 177.9(3)
F5 P1 F4 92.2(3)
F1 P1 F4 92.3(2)
F3 P1 F4 89.5(3)
F5 P1 F2 88.8(3)
F1 P1 F2 88.6(2)
F3 P1 F2 89.6(3)
F4 P1 F2 178.5(3)
F5 P1 F6 176.9(3)
F1 P1 F6 89.7(2)
F3 P1 F6 89.3(3)
F4 P1 F6 89.1(2)
F2 P1 F6 89.8(3)
F7 P2 F11 88.7(3)
F7 P2 F9 178.3(3)
F11 P2 F9 89.7(2)
F7 P2 F12 93.9(3)
F11 P2 F12 177.4(3)
F9 P2 F12 87.8(2)
F7 P2 F10 89.46(19)
F11 P2 F10 91.7(2)
F9 P2 F10 90.93(19)
F12 P2 F10 88.1(2)
F7 P2 F8 90.84(19)
F11 P2 F8 89.74(19)
F9 P2 F8 88.82(18)
F12 P2 F8 90.39(19)
F10 P2 F8 178.5(2)

loop_
_geom_bond_atom_site_label_1
_geom_bond_atom_site_label_2
_geom_bond_distance
Cu1 C48 1.885(4)
Cu1 N4 2.028(3)
Cu1 N3 2.082(3)
Cu1 Cu2 2.6518(8)
Cu2 C8 1.889(4)
Cu2 N10 2.016(3)
Cu2 N9 2.090(3)
C1 C2 1.376(6)
C1 C6 1.374(6)
C2 C3 1.359(6)
C3 C4 1.360(7)
C4 C5 1.400(7)
C5 C6 1.377(5)
C6 C7 1.512(5)
C7 N1 1.468(5)
C8 N1 1.354(5)
C8 N2 1.374(5)
C9 C14 1.387(5)
C9 C10 1.378(5)
C9 N1 1.396(5)
C10 C11 1.384(6)
C11 C12 1.388(7)
C12 C13 1.369(6)
C13 C14 1.382(5)
C14 N2 1.404(5)
C15 N3 1.325(5)
C15 C16 1.403(5)
C15 N2 1.422(5)
C16 C17 1.366(6)
C17 C18 1.410(6)
C18 C26 1.400(6)
C18 C19 1.424(6)
C19 C20 1.346(6)
C20 C21 1.427(6)
C21 C25 1.403(5)
C21 C22 1.408(6)
C22 C23 1.343(6)
C23 C24 1.421(5)
C24 N4 1.340(5)
C24 N5 1.352(5)
C25 N4 1.364(5)
C25 C26 1.436(5)
C26 N3 1.380(5)
C27 C32 1.400(6)
C27 C28 1.390(6)
C27 N5 1.411(5)
C28 C29 1.390(7)
C29 C30 1.377(8)
C30 C31 1.343(7)
C31 C32 1.386(6)
C32 N6 1.423(5)
C33 O1 1.212(5)
C33 N6 1.344(5)
C34 N6 1.469(5)
C34 C35 1.507(7)
C35 C36 1.364(8)
C35 C40 1.390(8)
C36 C37 1.430(9)
C37 C38 1.340(11)
C38 C39 1.384(12)
C39 C40 1.402(10)
C41 C42 1.373(7)
C41 C46 1.388(6)
C42 C43 1.363(7)
C43 C44 1.366(7)
C44 C45 1.375(7)
C45 C46 1.381(6)
C46 C47 1.508(6)
C47 N7 1.459(5)
C48 N7 1.349(5)
C48 N8 1.387(5)
C49 C54 1.374(6)
C49 C50 1.391(5)
C49 N7 1.404(5)
C50 C51 1.384(6)
C51 C52 1.366(7)
C52 C53 1.383(6)
C53 C54 1.394(5)
C54 N8 1.412(5)
C55 N9 1.325(5)
C55 C56 1.406(5)
C55 N8 1.418(5)
C56 C57 1.350(6)
C57 C58 1.399(6)
C58 C66 1.403(5)
C58 C59 1.422(6)
C59 C60 1.351(6)
C60 C61 1.431(6)
C61 C65 1.396(5)
C61 C62 1.412(6)
C62 C63 1.343(6)
C63 C64 1.419(5)
C64 N11 1.337(5)
C64 N10 1.358(5)
C65 N10 1.359(5)
C65 C66 1.445(5)
C66 N9 1.369(5)
C67 C72 1.375(5)
C67 C68 1.385(5)
C67 N11 1.422(5)
C68 C69 1.387(6)
C69 C70 1.364(6)
C70 C71 1.375(6)
C71 C72 1.387(5)
C72 N12 1.428(5)
C73 O2 1.218(5)
C73 N12 1.349(5)
C74 N12 1.466(5)
C74 C75 1.503(7)
C75 C76 1.353(8)
C75 C80 1.376(8)
C76 C77 1.399(9)
C77 C78 1.353(10)
C78 C79 1.320(10)
C79 C80 1.385(8)
F1 P1 1.557(4)
F2 P1 1.584(4)
F3 P1 1.563(4)
F4 P1 1.555(4)
F5 P1 1.543(4)
F6 P1 1.585(4)
F7 P2 1.551(3)
F8 P2 1.585(3)
F9 P2 1.576(3)
F10 P2 1.582(3)
F11 P2 1.555(3)
F12 P2 1.572(3)

loop_
_geom_torsion_atom_site_label_1
_geom_torsion_atom_site_label_2
_geom_torsion_atom_site_label_3
_geom_torsion_atom_site_label_4
_geom_torsion
C48 Cu1 Cu2 C8 -80.92(16)
N4 Cu1 Cu2 C8 135.91(15)
N3 Cu1 Cu2 C8 59.97(14)
C48 Cu1 Cu2 N10 137.07(15)
N4 Cu1 Cu2 N10 -6.10(14)
N3 Cu1 Cu2 N10 -82.03(13)
C48 Cu1 Cu2 N9 61.23(15)
N4 Cu1 Cu2 N9 -81.94(13)
N3 Cu1 Cu2 N9 -157.87(12)
C6 C1 C2 C3 0.3(8)
C1 C2 C3 C4 1.0(8)
C2 C3 C4 C5 -1.1(8)
C3 C4 C5 C6 0.0(8)
C2 C1 C6 C5 -1.4(7)
C2 C1 C6 C7 175.6(4)
C4 C5 C6 C1 1.3(7)
C4 C5 C6 C7 -175.9(4)
C1 C6 C7 N1 43.0(5)
C5 C6 C7 N1 -139.9(4)
N10 Cu2 C8 N1 -114.3(4)
N9 Cu2 C8 N1 70.3(4)
Cu1 Cu2 C8 N1 133.3(3)
N10 Cu2 C8 N2 64.3(4)
N9 Cu2 C8 N2 -111.1(3)
Cu1 Cu2 C8 N2 -48.1(3)
C14 C9 C10 C11 0.6(7)
N1 C9 C10 C11 -178.5(4)
C9 C10 C11 C12 0.2(7)
C10 C11 C12 C13 -0.2(8)
C11 C12 C13 C14 -0.7(7)
C10 C9 C14 C13 -1.6(7)
N1 C9 C14 C13 177.8(4)
C10 C9 C14 N2 -179.4(4)
N1 C9 C14 N2 0.0(4)
C12 C13 C14 C9 1.6(7)
C12 C13 C14 N2 178.7(4)
N3 C15 C16 C17 -1.1(7)
N2 C15 C16 C17 174.5(4)
C15 C16 C17 C18 -2.3(7)
C16 C17 C18 C26 2.3(7)
C16 C17 C18 C19 -176.9(5)
C26 C18 C19 C20 -2.4(7)
C17 C18 C19 C20 176.8(5)
C18 C19 C20 C21 0.6(8)
C19 C20 C21 C25 2.7(7)
C19 C20 C21 C22 -177.8(5)
C25 C21 C22 C23 0.8(7)
C20 C21 C22 C23 -178.8(5)
C21 C22 C23 C24 0.5(7)
C22 C23 C24 N4 -0.7(7)
C22 C23 C24 N5 176.5(5)
C22 C21 C25 N4 -1.9(6)
C20 C21 C25 N4 177.6(4)
C22 C21 C25 C26 176.5(4)
C20 C21 C25 C26 -3.9(6)
C17 C18 C26 N3 0.8(7)
C19 C18 C26 N3 -179.9(4)
C17 C18 C26 C25 -178.2(4)
C19 C18 C26 C25 1.1(7)
N4 C25 C26 N3 1.5(5)
C21 C25 C26 N3 -177.0(4)
N4 C25 C26 C18 -179.4(4)
C21 C25 C26 C18 2.1(6)
C32 C27 C28 C29 2.2(6)
N5 C27 C28 C29 -178.3(4)
C27 C28 C29 C30 -1.2(7)
C28 C29 C30 C31 -0.7(8)
C29 C30 C31 C32 1.7(8)
C30 C31 C32 C27 -0.7(7)
C30 C31 C32 N6 179.0(4)
C28 C27 C32 C31 -1.3(6)
N5 C27 C32 C31 179.2(4)
C28 C27 C32 N6 179.1(4)
N5 C27 C32 N6 -0.4(6)
N6 C34 C35 C36 -58.1(6)
N6 C34 C35 C40 123.8(5)
C40 C35 C36 C37 -1.0(9)
C34 C35 C36 C37 -179.0(5)
C35 C36 C37 C38 -1.1(10)
C36 C37 C38 C39 4.1(13)
C37 C38 C39 C40 -4.8(14)
C36 C35 C40 C39 0.3(9)
C34 C35 C40 C39 178.4(6)
C38 C39 C40 C35 2.4(11)
C46 C41 C42 C43 1.3(9)
C41 C42 C43 C44 -0.2(10)
C42 C43 C44 C45 -0.1(10)
C43 C44 C45 C46 -0.6(9)
C44 C45 C46 C41 1.6(8)
C44 C45 C46 C47 179.1(5)
C42 C41 C46 C45 -2.0(8)
C42 C41 C46 C47 -179.4(5)
C45 C46 C47 N7 54.3(6)
C41 C46 C47 N7 -128.4(5)
N4 Cu1 C48 N7 -107.9(4)
N3 Cu1 C48 N7 65.9(4)
Cu2 Cu1 C48 N7 133.3(4)
N4 Cu1 C48 N8 71.6(4)
N3 Cu1 C48 N8 -114.6(3)
Cu2 Cu1 C48 N8 -47.2(3)
C54 C49 C50 C51 1.2(6)
N7 C49 C50 C51 -179.4(4)
C49 C50 C51 C52 1.1(7)
C50 C51 C52 C53 -1.5(8)
C51 C52 C53 C54 -0.3(7)
C50 C49 C54 C53 -3.1(6)
N7 C49 C54 C53 177.4(3)
C50 C49 C54 N8 180.0(4)
N7 C49 C54 N8 0.5(4)
C52 C53 C54 C49 2.6(6)
C52 C53 C54 N8 178.6(4)
N9 C55 C56 C57 -1.3(6)
N8 C55 C56 C57 173.2(4)
C55 C56 C57 C58 -2.6(6)
C56 C57 C58 C66 3.4(6)
C56 C57 C58 C59 -175.0(4)
C57 C58 C59 C60 175.6(4)
C66 C58 C59 C60 -2.8(7)
C58 C59 C60 C61 2.5(7)
C59 C60 C61 C65 0.7(7)
C59 C60 C61 C62 179.6(5)
C65 C61 C62 C63 -0.8(7)
C60 C61 C62 C63 -179.8(5)
C61 C62 C63 C64 0.9(7)
C62 C63 C64 N11 176.7(5)
C62 C63 C64 N10 0.2(7)
C62 C61 C65 N10 -0.4(6)
C60 C61 C65 N10 178.6(4)
C62 C61 C65 C66 177.6(4)
C60 C61 C65 C66 -3.4(6)
C57 C58 C66 N9 -0.5(6)
C59 C58 C66 N9 177.9(4)
C57 C58 C66 C65 -178.5(4)
C59 C58 C66 C65 0.0(6)
N10 C65 C66 N9 3.1(5)
C61 C65 C66 N9 -175.0(3)
N10 C65 C66 C58 -178.8(4)
C61 C65 C66 C58 3.1(6)
C72 C67 C68 C69 3.8(7)
N11 C67 C68 C69 -176.5(4)
C67 C68 C69 C70 -2.1(7)
C68 C69 C70 C71 -0.7(8)
C69 C70 C71 C72 1.9(7)
C70 C71 C72 C67 -0.3(7)
C70 C71 C72 N12 177.4(4)
C68 C67 C72 C71 -2.6(6)
N11 C67 C72 C71 177.7(4)
C68 C67 C72 N12 179.9(4)
N11 C67 C72 N12 0.2(6)
N12 C74 C75 C76 118.9(6)
N12 C74 C75 C80 -56.1(7)
C80 C75 C76 C77 -3.1(10)
C74 C75 C76 C77 -178.3(6)
C75 C76 C77 C78 4.6(13)
C76 C77 C78 C79 -3.9(14)
C77 C78 C79 C80 1.8(13)
C78 C79 C80 C75 -0.4(12)
C76 C75 C80 C79 1.0(10)
C74 C75 C80 C79 176.3(6)
N2 C8 N1 C9 -1.5(4)
Cu2 C8 N1 C9 177.3(3)
N2 C8 N1 C7 -176.4(3)
Cu2 C8 N1 C7 2.4(6)
C14 C9 N1 C8 1.0(4)
C10 C9 N1 C8 -179.8(4)
C14 C9 N1 C7 175.9(3)
C10 C9 N1 C7 -4.9(7)
C6 C7 N1 C8 -121.0(4)
C6 C7 N1 C9 64.7(5)
N1 C8 N2 C14 1.5(4)
Cu2 C8 N2 C14 -177.4(3)
N1 C8 N2 C15 168.6(3)
Cu2 C8 N2 C15 -10.3(5)
C9 C14 N2 C8 -0.9(4)
C13 C14 N2 C8 -178.3(5)
C9 C14 N2 C15 -167.4(4)
C13 C14 N2 C15 15.2(7)
N3 C15 N2 C8 42.7(5)
C16 C15 N2 C8 -133.2(4)
N3 C15 N2 C14 -152.2(4)
C16 C15 N2 C14 31.9(6)
C16 C15 N3 C26 4.1(6)
N2 C15 N3 C26 -171.7(3)
C16 C15 N3 Cu1 -169.0(3)
N2 C15 N3 Cu1 15.3(5)
C18 C26 N3 C15 -3.9(6)
C25 C26 N3 C15 175.1(4)
C18 C26 N3 Cu1 170.6(3)
C25 C26 N3 Cu1 -10.3(4)
C48 Cu1 N3 C15 8.9(5)
N4 Cu1 N3 C15 -175.1(4)
Cu2 Cu1 N3 C15 -64.3(3)
C48 Cu1 N3 C26 -164.6(3)
N4 Cu1 N3 C26 11.4(3)
Cu2 Cu1 N3 C26 122.2(3)
N5 C24 N4 C25 -177.7(4)
C23 C24 N4 C25 -0.4(6)
N5 C24 N4 Cu1 -3.9(6)
C23 C24 N4 Cu1 173.5(3)
C21 C25 N4 C24 1.7(6)
C26 C25 N4 C24 -176.7(4)
C21 C25 N4 Cu1 -173.1(3)
C26 C25 N4 Cu1 8.5(4)
C48 Cu1 N4 C24 -9.1(5)
N3 Cu1 N4 C24 175.0(4)
Cu2 Cu1 N4 C24 104.2(3)
C48 Cu1 N4 C25 165.1(3)
N3 Cu1 N4 C25 -10.8(3)
Cu2 Cu1 N4 C25 -81.7(3)
N4 C24 N5 C27 -170.9(4)
C23 C24 N5 C27 11.8(7)
C32 C27 N5 C24 -123.3(5)
C28 C27 N5 C24 57.2(6)
O1 C33 N6 C32 4.1(7)
O1 C33 N6 C34 -175.4(5)
C31 C32 N6 C33 121.9(5)
C27 C32 N6 C33 -58.5(6)
C31 C32 N6 C34 -58.5(5)
C27 C32 N6 C34 121.1(4)
C35 C34 N6 C33 114.1(5)
C35 C34 N6 C32 -65.5(6)
N8 C48 N7 C49 -2.4(4)
Cu1 C48 N7 C49 177.2(3)
N8 C48 N7 C47 -177.1(3)
Cu1 C48 N7 C47 2.4(6)
C54 C49 N7 C48 1.2(4)
C50 C49 N7 C48 -178.2(4)
C54 C49 N7 C47 176.0(3)
C50 C49 N7 C47 -3.5(7)
C46 C47 N7 C48 -123.4(4)
C46 C47 N7 C49 62.5(5)
N7 C48 N8 C54 2.7(4)
Cu1 C48 N8 C54 -176.9(3)
N7 C48 N8 C55 166.7(3)
Cu1 C48 N8 C55 -12.9(5)
C49 C54 N8 C48 -2.0(4)
C53 C54 N8 C48 -178.4(4)
C49 C54 N8 C55 -164.9(3)
C53 C54 N8 C55 18.7(7)
N9 C55 N8 C48 43.3(5)
C56 C55 N8 C48 -131.5(4)
N9 C55 N8 C54 -155.4(3)
C56 C55 N8 C54 29.8(6)
C56 C55 N9 C66 4.1(6)
N8 C55 N9 C66 -170.6(3)
C56 C55 N9 Cu2 -167.0(3)
N8 C55 N9 Cu2 18.3(5)
C58 C66 N9 C55 -3.1(6)
C65 C66 N9 C55 174.9(3)
C58 C66 N9 Cu2 169.8(3)
C65 C66 N9 Cu2 -12.1(4)
C8 Cu2 N9 C55 1.2(5)
N10 Cu2 N9 C55 -175.8(4)
Cu1 Cu2 N9 C55 -67.8(3)
C8 Cu2 N9 C66 -170.3(3)
N10 Cu2 N9 C66 12.7(2)
Cu1 Cu2 N9 C66 120.7(2)
N11 C64 N10 C65 -178.0(4)
C63 C64 N10 C65 -1.3(6)
N11 C64 N10 Cu2 -3.7(6)
C63 C64 N10 Cu2 173.0(3)
C61 C65 N10 C64 1.4(6)
C66 C65 N10 C64 -176.6(3)
C61 C65 N10 Cu2 -173.8(3)
C66 C65 N10 Cu2 8.3(4)
C8 Cu2 N10 C64 -3.0(5)
N9 Cu2 N10 C64 174.0(4)
Cu1 Cu2 N10 C64 104.6(3)
C8 Cu2 N10 C65 171.7(3)
N9 Cu2 N10 C65 -11.4(3)
Cu1 Cu2 N10 C65 -80.8(3)
N10 C64 N11 C67 -168.2(4)
C63 C64 N11 C67 15.2(7)
C72 C67 N11 C64 -125.5(5)
C68 C67 N11 C64 54.9(6)
O2 C73 N12 C72 3.3(7)
O2 C73 N12 C74 -177.5(4)
C71 C72 N12 C73 125.3(4)
C67 C72 N12 C73 -57.2(5)
C71 C72 N12 C74 -53.9(5)
C67 C72 N12 C74 123.6(4)
C75 C74 N12 C73 117.0(5)
C75 C74 N12 C72 -63.8(5)

loop_
_platon_squeeze_void_nr
_platon_squeeze_void_average_x
_platon_squeeze_void_average_y
_platon_squeeze_void_average_z
_platon_squeeze_void_volume
_platon_squeeze_void_count_electrons
_platon_squeeze_void_content
1 0.500 0.000 0.000 164 22 ' '
2 0.500 0.000 0.500 496 47 ' '
3 0.000 0.500 1.000 496 47 ' '
4 0.000 0.500 0.500 164 22 ' '
